data_7716407
loop_
_publ_author_name
'Benda, Lorien'
'Miton, Louise'
'Hadj Seyd, Nihal'
'Chamoreau, Lise-Marie'
'Jonusauskas, Gediminas'
'McClenaghan, Nathan D.'
'Hasenknopf, Bernold'
'Marvaud, Val&#xe9;rie'
'Vives, Guillaume'

_publ_section_title
;
 Cyclometalated luminescent platinum(II) complexes of dissymmetrical
 2,2':4',2''-terpyridine and its self-assembled dimer presenting Pt-Ag
 dative bonds.
;
_journal_issue 30
_journal_name_full 'Dalton transactions (Cambridge, England : 2003)'
_journal_page_first 12477
_journal_page_last 12485
_journal_paper_doi 10.1039/d4dt01153h
_journal_volume 53
_journal_year 2024
_chemical_formula_moiety 'C83 H95 Ag F3 N10 O3 Pt2 S, 2(C F3 O3 S), 2.5(C H Cl3)'
_chemical_formula_sum 'C87.5 H97.5 Ag Cl7.5 F9 N10 O9 Pt2 S3'
_chemical_formula_weight 2464.35
_space_group_crystal_system monoclinic
_space_group_IT_number 14
_space_group_name_Hall '-P 2yn'
_space_group_name_H-M_alt 'P 1 21/n 1'
_atom_sites_solution_hydrogens geom
_atom_sites_solution_primary dual
_audit_creation_date 2024-03-11
_audit_creation_method
;
Olex2 1.5
(compiled 2024.02.16 svn.r378c4104 for OlexSys, GUI svn.r6928)
;
_audit_update_record
;
2024-03-11 deposited with the CCDC.	2024-06-10 downloaded from the CCDC.
;
_cell_angle_alpha 90
_cell_angle_beta 105.542(4)
_cell_angle_gamma 90
_cell_formula_units_Z 4
_cell_length_a 15.4562(9)
_cell_length_b 42.508(3)
_cell_length_c 15.6202(12)
_cell_measurement_reflns_used 4911
_cell_measurement_temperature 200
_cell_measurement_theta_max 45.54
_cell_measurement_theta_min 3.12
_cell_volume 9887.4(12)
_computing_molecular_graphics 'Olex2 1.5 (Dolomanov et al., 2009)'
_computing_publication_material 'Olex2 1.5 (Dolomanov et al., 2009)'
_computing_structure_refinement 'SHELXL 2017/1 (Sheldrick, 2015)'
_computing_structure_solution 'SHELXT  (Sheldrick, 2015)'
_diffrn_ambient_temperature 200
_diffrn_measured_fraction_theta_full 0.986
_diffrn_measured_fraction_theta_max 0.986
_diffrn_measurement_device_type 'Bruker APEX-II CCD'
_diffrn_measurement_method '\f and \w scans'
_diffrn_radiation_type CuK\a
_diffrn_radiation_wavelength 1.54178
_diffrn_reflns_av_R_equivalents 0.1455
_diffrn_reflns_av_unetI/netI 0.1398
_diffrn_reflns_Laue_measured_fraction_full 0.986
_diffrn_reflns_Laue_measured_fraction_max 0.986
_diffrn_reflns_limit_h_max 14
_diffrn_reflns_limit_h_min -14
_diffrn_reflns_limit_k_max 40
_diffrn_reflns_limit_k_min -40
_diffrn_reflns_limit_l_max 12
_diffrn_reflns_limit_l_min -14
_diffrn_reflns_number 36015
_diffrn_reflns_point_group_measured_fraction_full 0.986
_diffrn_reflns_point_group_measured_fraction_max 0.986
_diffrn_reflns_theta_full 47.263
_diffrn_reflns_theta_max 47.263
_diffrn_reflns_theta_min 3.599
_diffrn_source_current 0.65
_diffrn_source_power 0.02925
_diffrn_source_voltage 45.0
_diffrn_standards_number 0
_exptl_absorpt_coefficient_mu 9.854
_exptl_absorpt_correction_T_max 0.7493
_exptl_absorpt_correction_T_min 0.4831
_exptl_absorpt_correction_type multi-scan
_exptl_absorpt_process_details
;
SADABS-2016/2 (Bruker,2016/2) was used for absorption correction.
wR2(int) was 0.0924 before and 0.0670 after correction.
The Ratio of minimum to maximum transmission is 0.6447.
The \l/2 correction factor is Not present.
;
_exptl_crystal_colour 'light orange'
_exptl_crystal_colour_modifier light
_exptl_crystal_colour_primary orange
_exptl_crystal_density_diffrn 1.655
_exptl_crystal_description needle
_exptl_crystal_F_000 4896
_exptl_crystal_size_max 0.15
_exptl_crystal_size_mid 0.02
_exptl_crystal_size_min 0.02
_refine_diff_density_max 2.223
_refine_diff_density_min -1.793
_refine_diff_density_rms 0.202
_refine_ls_extinction_method none
_refine_ls_goodness_of_fit_ref 1.052
_refine_ls_hydrogen_treatment constr
_refine_ls_matrix_type full
_refine_ls_number_parameters 600
_refine_ls_number_reflns 8823
_refine_ls_number_restraints 53
_refine_ls_restrained_S_all 1.051
_refine_ls_R_factor_all 0.1900
_refine_ls_R_factor_gt 0.1270
_refine_ls_shift/su_max 0.000
_refine_ls_shift/su_mean 0.000
_refine_ls_structure_factor_coef Fsqd
_refine_ls_weighting_details 'w=1/[\s^2^(Fo^2^)+(0.0941P)^2^+621.2064P] where P=(Fo^2^+2Fc^2^)/3'
_refine_ls_weighting_scheme calc
_refine_ls_wR_factor_gt 0.2911
_refine_ls_wR_factor_ref 0.3264
_reflns_Friedel_coverage 0.000
_reflns_number_gt 5114
_reflns_number_total 8823
_reflns_threshold_expression 'I > 2\s(I)'
_cod_data_source_file d4dt01153h2.cif
_cod_data_source_block lm010_0m
_cod_depositor_comments 'Adding full bibliography for 7716407--7716408.cif.'
_cod_original_cell_volume 9887.5(12)
_cod_original_formula_sum 'C87.50 H97.50 Ag Cl7.50 F9 N10 O9 Pt2 S3'
_cod_database_code 7716407
_shelx_shelxl_version_number 2017/1
_shelx_space_group_comment
;
The symmetry employed for this shelxl refinement is uniquely defined
by the following loop, which should always be used as a source of
symmetry information in preference to the above space-group names.
They are only intended as comments.
;
_olex2_refinement_description
;
1. Fixed Uiso
 At 1.2 times of:
  All C(H) groups, All C(H,H) groups
 At 1.5 times of:
  All C(H,H,H) groups
2. Restrained distances
 Cl8-C63 = Cl7-C63 = Cl4-C63
 1.78 with sigma of 0.02
 C56-C58B
 1.54 with sigma of 0.02
 C88-Cl9
 1.84 with sigma of 0.02
 C88-Cl15
 1.84 with sigma of 0.02
 C8-F7 = C8-F10 = C8-F11
 1.33 with sigma of 0.02
 C8-S6
 1.82 with sigma of 0.02
 S6-O8 = S6-O10 = S6-O11
 1.44 with sigma of 0.02
 C8-O8
 2.58 with sigma of 0.04
 C8-O10
 2.56 with sigma of 0.04
 C8-O11
 2.57 with sigma of 0.04
 Cl9-C88 \\sim Cl10-C88 \\sim Cl12-C88 \\sim Cl14-C88 \\sim Cl13-C88
 with sigma of 0.02
 C8-F7 \\sim C8-F10 \\sim C8-F11
 with sigma of 0.02
 F7-F10 \\sim F10-F11 \\sim F11-F7
 with sigma of 0.04
 S6-F7 \\sim S6-F10 \\sim S6-F11
 with sigma of 0.04
 S6-O8 \\sim S6-O10 \\sim S6-O11
 with sigma of 0.02
 O8-O10 \\sim O10-O11 \\sim O8-O11
 with sigma of 0.04
 C8-O8 \\sim C8-O10 \\sim C8-O11
 with sigma of 0.04
3. Uiso/Uaniso restraints and constraints
Cl3 \\sim Cl11 \\sim Cl1 \\sim Cl6 \\sim Cl5: within 1.7A with sigma of 0.04
and sigma for terminal atoms of 0.08 within 1.7A
C8 \\sim F7 \\sim F10 \\sim F11 \\sim S6 \\sim O8 \\sim O10 \\sim O11: within
2A with sigma of 0.04 and sigma for terminal atoms of 0.08 within 2A
: with sigma of 0.1 and sigma for terminal atoms of 0.2
: with sigma of 0.1 and sigma for terminal atoms of 0.2
Uiso(C57) = Uiso(C57A)
Uiso(C62) = Uiso(C62A)
Uiso(C62A) = Uiso(C62)
Uiso(C60) = Uiso(C60A)
Uiso(C59) = Uiso(C59A)
Uiso(C55) = Uiso(C55A)
Uiso(C62A) = Uiso(C62B)
4. Rigid body (RIGU) restrains
 C8, F7, F10, F11, S6, O8, O10, O11
 with sigma for 1-2 distances of 0.004 and sigma for 1-3 distances of 0.004
5. Others
 Fixed Sof: C54(0.6) H54A(0.6) H54B(0.6) C55(0.4) H55A(0.4) H55B(0.4) C56(0.4)
 H56(0.4) C58(0.6) H58A(0.6) H58B(0.6) C57(0.4) H57A(0.4) H57B(0.4) C59(0.6)
 H59A(0.6) H59B(0.6) C61(0.6) H61A(0.6) H61B(0.6) C60(0.6) H60(0.6) Cl1(0.5)
 Cl11(0.5) Cl3(0.5) Cl5(0.5) Cl6(0.5) H86A(0.5) H86(0.5) Cl10(0.5) Cl14(0.5)
 Cl9(0.5) H88A(0.5) H88(0.5) C61B(0.4) H61C(0.4) H61D(0.4) C58B(0.4) H58C(0.4)
 H58D(0.4) C54B(0.4) H54C(0.4) H54D(0.4) Cl7(0.5) Cl8(0.5) Cl4(0.5) C63(0.5)
 H63(0.5) C62(0.6) H62(0.6) Cl2(0.5) Cl13(0.5) Cl12(0.5) Cl15(0.5) C57A(0.6)
 H57C(0.6) C55A(0.6) H55C(0.6) C59A(0.4) H59C(0.4) C60A(0.4) H60A(0.4)
 C62A(0.4) H62A(0.4) C62B(0.6) H62B(0.6) H62C(0.6)
6.a Ternary CH refined with riding coordinates:
 C44(H44), C46(H46), C49(H49), C56(H56), C60(H60), C67(H67), C69(H69),
 C72(H72), C78(H78), C80(H80), C83(H83), C86(H86A), C86(H86), C88(H88A),
 C88(H88), C63(H63), C62(H62), C55A(H55C), C59A(H59C), C62A(H62A)
6.b Secondary CH2 refined with riding coordinates:
 C43(H43A,H43B), C45(H45A,H45B), C47(H47A,H47B), C48(H48A,H48B), C50(H50A,
 H50B), C51(H51A,H51B), C54(H54A,H54B), C55(H55A,H55B), C58(H58A,H58B),
 C57(H57A,H57B), C59(H59A,H59B), C61(H61A,H61B), C66(H66A,H66B), C68(H68A,H68B),
  C70(H70A,H70B), C71(H71A,H71B), C73(H73A,H73B), C74(H74A,H74B), C77(H77A,
 H77B), C79(H79A,H79B), C81(H81A,H81B), C82(H82A,H82B), C84(H84A,H84B),
 C85(H85A,H85B), C61B(H61C,H61D), C58B(H58C,H58D), C54B(H54C,H54D), C62B(H62B,
 H62C)
6.c Aromatic/amide H refined with riding coordinates:
 C1(H1), C2(H2), C3(H3), C4(H4), C9(H9), C13(H13), C14(H14), C15(H15),
 C16(H16), C21(H21), C22(H22), C23(H23), C24(H24), C27(H27), C33(H33), C34(H34),
  C35(H35), C36(H36), C57A(H57C), C60A(H60A)
6.d Idealised Me refined as rotating group:
 C18(H18A,H18B,H18C), C19(H19A,H19B,H19C), C20(H20A,H20B,H20C), C38(H38A,H38B,
 H38C), C39(H39A,H39B,H39C), C40(H40A,H40B,H40C)
;
_olex2_submission_special_instructions 'No special instructions were received'

loop_
_space_group_symop_operation_xyz
'x, y, z'
'-x+1/2, y+1/2, -z+1/2'
'-x, -y, -z'
'x-1/2, -y-1/2, z-1/2'

loop_
_atom_site_label
_atom_site_type_symbol
_atom_site_fract_x
_atom_site_fract_y
_atom_site_fract_z
_atom_site_U_iso_or_equiv
_atom_site_adp_type
_atom_site_occupancy
_atom_site_site_symmetry_order
_atom_site_calc_flag
_atom_site_refinement_flags_posn
_atom_site_refinement_flags_adp
_atom_site_refinement_flags_occupancy
_atom_site_disorder_assembly
_atom_site_disorder_group
Pt1 Pt 0.48692(9) 0.34614(4) 0.51759(10) 0.0568(6) Uani 1 1 d . . . . .
Pt2 Pt 0.43386(9) 0.34306(4) 0.14723(10) 0.0514(5) Uani 1 1 d . . . . .
Ag1 Ag 0.46123(16) 0.35685(6) 0.33124(18) 0.0548(8) Uani 1 1 d . . . . .
N1 N 0.3879(18) 0.3133(6) 0.5051(18) 0.057(8) Uiso 1 1 d . . . . .
N2 N 0.6087(15) 0.3567(5) 0.3564(15) 0.032(6) Uiso 1 1 d . . . . .
N3 N 0.3171(18) 0.3540(6) 0.3088(18) 0.057(8) Uiso 1 1 d . . . . .
N4 N 0.5310(17) 0.3113(6) 0.1619(18) 0.049(7) Uiso 1 1 d . . . . .
N7 N 0.3823(18) 0.3994(7) 0.5917(18) 0.056(8) Uiso 1 1 d . . . . .
N8 N 0.6478(19) 0.3908(7) 0.5647(19) 0.059(8) Uiso 1 1 d . . . . .
N9 N 0.2712(19) 0.3859(7) 0.0968(19) 0.063(8) Uiso 1 1 d . . . . .
N10 N 0.5342(18) 0.3957(7) 0.0705(18) 0.059(8) Uiso 1 1 d . . . . .
C1 C 0.297(2) 0.3205(9) 0.502(2) 0.066(11) Uiso 1 1 d . . . . .
H1 H 0.272118 0.340956 0.496275 0.079 Uiso 1 1 calc R U . . .
C2 C 0.253(3) 0.2937(10) 0.508(3) 0.085(13) Uiso 1 1 d . . . . .
H2 H 0.195161 0.296885 0.515896 0.103 Uiso 1 1 calc R U . . .
C3 C 0.275(2) 0.2639(9) 0.505(2) 0.067(11) Uiso 1 1 d . . . . .
H3 H 0.234018 0.247624 0.507867 0.080 Uiso 1 1 calc R U . . .
C4 C 0.355(3) 0.2577(10) 0.499(3) 0.079(12) Uiso 1 1 d . . . . .
H4 H 0.373002 0.236503 0.495142 0.094 Uiso 1 1 calc R U . . .
C5 C 0.415(3) 0.2824(10) 0.499(3) 0.077(12) Uiso 1 1 d . . . . .
C6 C 0.5051(19) 0.2834(7) 0.4800(19) 0.036(8) Uiso 1 1 d . . . . .
N5 N 0.5284(19) 0.2539(7) 0.467(2) 0.068(9) Uiso 1 1 d . . . . .
C90 C 0.611(2) 0.2509(8) 0.445(2) 0.055(10) Uiso 1 1 d . . . . .
C9 C 0.646(2) 0.2775(9) 0.417(2) 0.068(11) Uiso 1 1 d . . . . .
H9 H 0.690770 0.275218 0.386215 0.081 Uiso 1 1 calc R U . . .
C10 C 0.619(2) 0.3064(8) 0.431(2) 0.061(10) Uiso 1 1 d . . . . .
C11 C 0.5425(18) 0.3103(6) 0.4718(18) 0.030(7) Uiso 1 1 d . . . . .
C12 C 0.659(2) 0.3346(9) 0.398(3) 0.068(11) Uiso 1 1 d . . . . .
C13 C 0.752(2) 0.3348(9) 0.412(2) 0.071(11) Uiso 1 1 d . . . . .
H13 H 0.787912 0.318059 0.443849 0.086 Uiso 1 1 calc R U . . .
C14 C 0.793(3) 0.3600(9) 0.379(3) 0.081(12) Uiso 1 1 d . . . . .
H14 H 0.855925 0.361290 0.388925 0.097 Uiso 1 1 calc R U . . .
C15 C 0.738(2) 0.3817(9) 0.334(2) 0.067(11) Uiso 1 1 d . . . . .
H15 H 0.761854 0.398550 0.307163 0.080 Uiso 1 1 calc R U . . .
C16 C 0.647(2) 0.3801(8) 0.326(2) 0.056(10) Uiso 1 1 d . . . . .
H16 H 0.609622 0.396812 0.296853 0.068 Uiso 1 1 calc R U . . .
C17 C 0.647(3) 0.2176(10) 0.449(3) 0.086(13) Uiso 1 1 d . . . . .
C18 C 0.643(4) 0.1964(15) 0.512(4) 0.17(3) Uiso 1 1 d . . . . .
H18A H 0.681686 0.178429 0.508469 0.257 Uiso 1 1 calc R U . . .
H18B H 0.581222 0.189214 0.503342 0.257 Uiso 1 1 calc R U . . .
H18C H 0.664313 0.206166 0.571129 0.257 Uiso 1 1 calc R U . . .
C19 C 0.763(4) 0.2230(15) 0.482(4) 0.18(3) Uiso 1 1 d . . . . .
H19A H 0.780136 0.232381 0.541500 0.272 Uiso 1 1 calc R U . . .
H19B H 0.780145 0.237040 0.439837 0.272 Uiso 1 1 calc R U . . .
H19C H 0.792575 0.202647 0.483084 0.272 Uiso 1 1 calc R U . . .
C20 C 0.659(5) 0.2080(17) 0.364(5) 0.21(3) Uiso 1 1 d . . . . .
H20A H 0.705791 0.191625 0.373843 0.319 Uiso 1 1 calc R U . . .
H20B H 0.678182 0.226132 0.335133 0.319 Uiso 1 1 calc R U . . .
H20C H 0.602856 0.199617 0.326699 0.319 Uiso 1 1 calc R U . . .
C21 C 0.278(2) 0.3789(9) 0.343(2) 0.068(11) Uiso 1 1 d . . . . .
H21 H 0.313159 0.395949 0.371618 0.082 Uiso 1 1 calc R U . . .
C22 C 0.181(2) 0.3785(9) 0.333(2) 0.066(11) Uiso 1 1 d . . . . .
H22 H 0.151920 0.394748 0.357230 0.079 Uiso 1 1 calc R U . . .
C23 C 0.134(3) 0.3539(9) 0.289(3) 0.081(12) Uiso 1 1 d . . . . .
H23 H 0.071259 0.353427 0.282287 0.097 Uiso 1 1 calc R U . . .
C24 C 0.171(2) 0.3299(8) 0.253(2) 0.059(10) Uiso 1 1 d . . . . .
H24 H 0.135160 0.313349 0.221158 0.071 Uiso 1 1 calc R U . . .
C25 C 0.264(2) 0.3310(8) 0.267(2) 0.049(9) Uiso 1 1 d . . . . .
C26 C 0.305(2) 0.3041(8) 0.237(2) 0.051(9) Uiso 1 1 d . . . . .
C27 C 0.281(2) 0.2738(7) 0.252(2) 0.051(9) Uiso 1 1 d . . . . .
H27 H 0.232111 0.271418 0.277761 0.062 Uiso 1 1 calc R U . . .
C28 C 0.321(2) 0.2466(9) 0.234(2) 0.067(11) Uiso 1 1 d . . . . .
N6 N 0.394(2) 0.2490(7) 0.205(2) 0.071(9) Uiso 1 1 d . . . . .
C30 C 0.425(2) 0.2784(8) 0.190(2) 0.053(9) Uiso 1 1 d . . . . .
C31 C 0.380(2) 0.3055(8) 0.200(2) 0.057(10) Uiso 1 1 d . . . . .
C32 C 0.511(2) 0.2816(8) 0.172(2) 0.055(10) Uiso 1 1 d . . . . .
C33 C 0.562(3) 0.2558(10) 0.164(3) 0.088(13) Uiso 1 1 d . . . . .
H33 H 0.538491 0.235046 0.161956 0.105 Uiso 1 1 calc R U . . .
C34 C 0.652(3) 0.2612(12) 0.159(3) 0.113(16) Uiso 1 1 d . . . . .
H34 H 0.691999 0.244233 0.157861 0.135 Uiso 1 1 calc R U . . .
C35 C 0.679(3) 0.2932(9) 0.154(3) 0.076(12) Uiso 1 1 d . . . . .
H35 H 0.740006 0.298140 0.159676 0.091 Uiso 1 1 calc R U . . .
C36 C 0.613(2) 0.3179(8) 0.142(2) 0.059(10) Uiso 1 1 d . . . . .
H36 H 0.624842 0.338025 0.121136 0.071 Uiso 1 1 calc R U . . .
C37 C 0.280(3) 0.2149(10) 0.240(3) 0.090(13) Uiso 1 1 d . . . . .
C38 C 0.219(5) 0.2110(17) 0.286(5) 0.20(3) Uiso 1 1 d . . . . .
H38A H 0.237574 0.223185 0.340795 0.299 Uiso 1 1 calc R U . . .
H38B H 0.215718 0.188691 0.299635 0.299 Uiso 1 1 calc R U . . .
H38C H 0.160691 0.218361 0.250039 0.299 Uiso 1 1 calc R U . . .
C39 C 0.279(4) 0.1980(13) 0.153(4) 0.14(2) Uiso 1 1 d . . . . .
H39A H 0.216979 0.197020 0.114832 0.212 Uiso 1 1 calc R U . . .
H39B H 0.302277 0.176630 0.165822 0.212 Uiso 1 1 calc R U . . .
H39C H 0.316233 0.209561 0.121689 0.212 Uiso 1 1 calc R U . . .
C40 C 0.358(4) 0.1925(15) 0.293(4) 0.17(3) Uiso 1 1 d . . . . .
H40A H 0.332155 0.172449 0.304526 0.259 Uiso 1 1 calc R U . . .
H40B H 0.388912 0.202507 0.349203 0.259 Uiso 1 1 calc R U . . .
H40C H 0.400608 0.188840 0.257495 0.259 Uiso 1 1 calc R U . . .
C41 C 0.421(2) 0.3801(8) 0.569(2) 0.050(9) Uiso 1 1 d . . . . .
C42 C 0.335(2) 0.4241(8) 0.623(2) 0.054(10) Uiso 1 1 d . . . . .
C43 C 0.403(3) 0.4488(10) 0.669(3) 0.097(14) Uiso 1 1 d . . . . .
H43A H 0.434691 0.457530 0.627058 0.116 Uiso 1 1 calc R U . . .
H43B H 0.448412 0.439173 0.719552 0.116 Uiso 1 1 calc R U . . .
C44 C 0.350(3) 0.4769(12) 0.705(3) 0.110(16) Uiso 1 1 d . . . . .
H44 H 0.390957 0.494183 0.734433 0.133 Uiso 1 1 calc R U . . .
C45 C 0.312(3) 0.4586(11) 0.773(3) 0.111(16) Uiso 1 1 d . . . . .
H45A H 0.361471 0.447672 0.815998 0.133 Uiso 1 1 calc R U . . .
H45B H 0.284781 0.473706 0.806858 0.133 Uiso 1 1 calc R U . . .
C46 C 0.242(3) 0.4350(12) 0.730(3) 0.112(16) Uiso 1 1 d . . . . .
H46 H 0.211756 0.425867 0.773281 0.134 Uiso 1 1 calc R U . . .
C47 C 0.293(3) 0.4094(11) 0.691(3) 0.106(16) Uiso 1 1 d . . . . .
H47A H 0.339745 0.399652 0.739901 0.127 Uiso 1 1 calc R U . . .
H47B H 0.249928 0.392675 0.662711 0.127 Uiso 1 1 calc R U . . .
C48 C 0.268(3) 0.4375(10) 0.548(3) 0.093(14) Uiso 1 1 d . . . . .
H48A H 0.225304 0.421056 0.517134 0.111 Uiso 1 1 calc R U . . .
H48B H 0.296773 0.446892 0.504286 0.111 Uiso 1 1 calc R U . . .
C49 C 0.217(3) 0.4636(12) 0.587(4) 0.120(17) Uiso 1 1 d . . . . .
H49 H 0.167870 0.473117 0.538072 0.144 Uiso 1 1 calc R U . . .
C50 C 0.178(3) 0.4496(9) 0.655(3) 0.081(12) Uiso 1 1 d . . . . .
H50A H 0.145653 0.466216 0.677650 0.097 Uiso 1 1 calc R U . . .
H50B H 0.133759 0.433499 0.625705 0.097 Uiso 1 1 calc R U . . .
C51 C 0.284(4) 0.4875(13) 0.626(4) 0.131(19) Uiso 1 1 d . . . . .
H51A H 0.316013 0.493610 0.580886 0.157 Uiso 1 1 calc R U . . .
H51B H 0.253458 0.506390 0.639895 0.157 Uiso 1 1 calc R U . . .
C52 C 0.589(3) 0.3740(9) 0.545(2) 0.068(11) Uiso 1 1 d . . . . .
C53 C 0.718(3) 0.4138(9) 0.608(3) 0.074(12) Uiso 1 1 d . . . . .
C54 C 0.676(5) 0.4356(17) 0.666(5) 0.10(2) Uiso 0.6 1 d . . P A 1
H54A H 0.618645 0.444968 0.630706 0.115 Uiso 0.6 1 calc R U P A 1
H54B H 0.664882 0.424160 0.717392 0.115 Uiso 0.6 1 calc R U P A 1
C55 C 0.794(8) 0.469(3) 0.708(8) 0.08(2) Uiso 0.4 1 d . . P A 2
H55A H 0.738518 0.476934 0.722205 0.100 Uiso 0.4 1 calc R U P A 2
H55B H 0.842186 0.484622 0.730088 0.100 Uiso 0.4 1 calc R U P A 2
C56 C 0.828(5) 0.429(2) 0.765(6) 0.06(3) Uiso 0.4 1 d D . P A 2
H56 H 0.846499 0.427281 0.831567 0.067 Uiso 0.4 1 calc R U P A 2
C58 C 0.796(5) 0.4004(17) 0.665(5) 0.09(2) Uiso 0.6 1 d . . P A 1
H58A H 0.826568 0.387508 0.629465 0.108 Uiso 0.6 1 calc R U P A 1
H58B H 0.777529 0.386313 0.707506 0.108 Uiso 0.6 1 calc R U P A 1
C57 C 0.904(6) 0.420(2) 0.708(6) 0.054(14) Uiso 0.4 1 d . . P A 2
H57A H 0.958463 0.432999 0.731525 0.065 Uiso 0.4 1 calc R U P A 2
H57B H 0.922412 0.397619 0.718863 0.065 Uiso 0.4 1 calc R U P A 2
C59 C 0.764(6) 0.4776(19) 0.624(6) 0.09(2) Uiso 0.6 1 d . . P A 1
H59A H 0.798526 0.496695 0.648430 0.114 Uiso 0.6 1 calc R U P A 1
H59B H 0.705724 0.484719 0.584710 0.114 Uiso 0.6 1 calc R U P A 1
C61 C 0.744(5) 0.4306(17) 0.529(5) 0.10(2) Uiso 0.6 1 d . . P A 1
H61A H 0.689009 0.438970 0.487173 0.118 Uiso 0.6 1 calc R U P A 1
H61B H 0.770932 0.415033 0.496403 0.118 Uiso 0.6 1 calc R U P A 1
C60 C 0.817(4) 0.4601(14) 0.563(4) 0.054(15) Uiso 0.6 1 d . . P A 1
H60 H 0.836193 0.472666 0.517516 0.065 Uiso 0.6 1 calc R U P A 1
C64 C 0.332(2) 0.3691(7) 0.123(2) 0.042(8) Uiso 1 1 d . . . . .
C65 C 0.200(2) 0.4088(8) 0.061(2) 0.058(10) Uiso 1 1 d . . . . .
C66 C 0.119(3) 0.3931(12) 0.003(4) 0.125(18) Uiso 1 1 d . . . . .
H66A H 0.093895 0.378090 0.037658 0.151 Uiso 1 1 calc R U . . .
H66B H 0.136371 0.381292 -0.045178 0.151 Uiso 1 1 calc R U . . .
C67 C 0.046(3) 0.4201(11) -0.040(3) 0.101(15) Uiso 1 1 d . . . . .
H67 H -0.009346 0.411265 -0.082570 0.121 Uiso 1 1 calc R U . . .
C68 C 0.027(3) 0.4353(11) 0.039(3) 0.099(15) Uiso 1 1 d . . . . .
H68A H -0.026020 0.449256 0.018113 0.119 Uiso 1 1 calc R U . . .
H68B H 0.010571 0.418752 0.076222 0.119 Uiso 1 1 calc R U . . .
C69 C 0.099(4) 0.4533(15) 0.092(4) 0.16(2) Uiso 1 1 d . . . . .
H69 H 0.081113 0.465217 0.140107 0.191 Uiso 1 1 calc R U . . .
C70 C 0.168(3) 0.4270(12) 0.129(3) 0.117(17) Uiso 1 1 d . . . . .
H70A H 0.221392 0.436686 0.170814 0.140 Uiso 1 1 calc R U . . .
H70B H 0.141893 0.412005 0.163356 0.140 Uiso 1 1 calc R U . . .
C71 C 0.096(3) 0.4425(12) -0.085(4) 0.121(18) Uiso 1 1 d . . . . .
H71A H 0.116217 0.430189 -0.129951 0.146 Uiso 1 1 calc R U . . .
H71B H 0.051843 0.458006 -0.118091 0.146 Uiso 1 1 calc R U . . .
C72 C 0.165(3) 0.4585(11) -0.040(3) 0.104(15) Uiso 1 1 d . . . . .
H72 H 0.188754 0.472980 -0.079573 0.125 Uiso 1 1 calc R U . . .
C73 C 0.239(3) 0.4333(9) 0.008(3) 0.085(13) Uiso 1 1 d . . . . .
H73A H 0.261975 0.422254 -0.037520 0.102 Uiso 1 1 calc R U . . .
H73B H 0.290010 0.444335 0.048531 0.102 Uiso 1 1 calc R U . . .
C74 C 0.149(3) 0.4749(11) 0.035(3) 0.100(15) Uiso 1 1 d . . . . .
H74A H 0.111148 0.493675 0.013339 0.120 Uiso 1 1 calc R U . . .
H74B H 0.206471 0.482285 0.074214 0.120 Uiso 1 1 calc R U . . .
C75 C 0.496(2) 0.3764(8) 0.095(2) 0.049(9) Uiso 1 1 d . . . . .
C76 C 0.581(2) 0.4193(8) 0.035(2) 0.062(10) Uiso 1 1 d . . . . .
C77 C 0.515(3) 0.4416(9) -0.020(3) 0.084(13) Uiso 1 1 d . . . . .
H77A H 0.480585 0.452011 0.016467 0.101 Uiso 1 1 calc R U . . .
H77B H 0.472814 0.430173 -0.069237 0.101 Uiso 1 1 calc R U . . .
C78 C 0.570(3) 0.4670(10) -0.060(3) 0.092(14) Uiso 1 1 d . . . . .
H78 H 0.527570 0.482796 -0.095494 0.111 Uiso 1 1 calc R U . . .
C79 C 0.618(3) 0.4521(10) -0.114(3) 0.089(13) Uiso 1 1 d . . . . .
H79A H 0.649981 0.468175 -0.139712 0.107 Uiso 1 1 calc R U . . .
H79B H 0.575145 0.441154 -0.163653 0.107 Uiso 1 1 calc R U . . .
C80 C 0.682(3) 0.4295(9) -0.064(3) 0.082(12) Uiso 1 1 d . . . . .
H80 H 0.713683 0.419763 -0.105645 0.098 Uiso 1 1 calc R U . . .
C81 C 0.629(2) 0.4023(8) -0.029(2) 0.064(11) Uiso 1 1 d . . . . .
H81A H 0.584324 0.392239 -0.078995 0.077 Uiso 1 1 calc R U . . .
H81B H 0.670831 0.385954 0.003418 0.077 Uiso 1 1 calc R U . . .
C82 C 0.755(3) 0.4436(9) 0.015(3) 0.078(12) Uiso 1 1 d . . . . .
H82A H 0.792779 0.426861 0.049778 0.094 Uiso 1 1 calc R U . . .
H82B H 0.793422 0.458626 -0.006349 0.094 Uiso 1 1 calc R U . . .
C83 C 0.702(2) 0.4601(9) 0.069(3) 0.071(11) Uiso 1 1 d . . . . .
H83 H 0.745086 0.471889 0.117707 0.086 Uiso 1 1 calc R U . . .
C84 C 0.654(2) 0.4352(8) 0.112(2) 0.065(11) Uiso 1 1 d . . . . .
H84A H 0.624705 0.445407 0.154587 0.078 Uiso 1 1 calc R U . . .
H84B H 0.697068 0.419385 0.145013 0.078 Uiso 1 1 calc R U . . .
C85 C 0.634(3) 0.4831(9) 0.017(3) 0.076(12) Uiso 1 1 d . . . . .
H85A H 0.600500 0.492611 0.056000 0.091 Uiso 1 1 calc R U . . .
H85B H 0.665557 0.500202 -0.005844 0.091 Uiso 1 1 calc R U . . .
S1 S 0.8678(7) 0.3594(3) 0.1598(7) 0.078(3) Uiso 1 1 d . . . . .
F1 F 0.832(2) 0.3192(8) 0.030(2) 0.145(11) Uiso 1 1 d . . . . .
F2 F 0.963(2) 0.3385(8) 0.057(2) 0.163(12) Uiso 1 1 d . . . . .
F3 F 0.8521(18) 0.3664(7) -0.008(2) 0.125(9) Uiso 1 1 d . . . . .
O2 O 0.7712(18) 0.3634(6) 0.1409(18) 0.093(9) Uiso 1 1 d . . . . .
O3 O 0.916(2) 0.3881(9) 0.169(2) 0.138(12) Uiso 1 1 d . . . . .
C100 C 0.875(3) 0.3457(11) 0.054(3) 0.086(13) Uiso 1 1 d . . . . .
Cl1 Cl 0.466(3) 0.2365(11) -0.041(3) 0.217(17) Uiso 0.5 1 d . U P B 2
Cl11 Cl 0.557(2) 0.2355(7) -0.157(2) 0.135(10) Uiso 0.5 1 d . . P B 2
Cl3 Cl 0.484(2) 0.2365(9) -0.273(3) 0.174(13) Uiso 0.5 1 d . . P B 1
Cl5 Cl 0.3555(19) 0.2368(7) -0.209(2) 0.121(9) Uiso 0.5 1 d . U P B 2
Cl6 Cl 0.384(3) 0.2348(9) -0.133(3) 0.180(14) Uiso 0.5 1 d . U P B 1
C86 C 0.461(3) 0.2227(12) -0.178(3) 0.119(17) Uiso 1 1 d . . . . .
H86A H 0.461139 0.199306 -0.183207 0.143 Uiso 0.5 1 calc R U P B 2
H86 H 0.472603 0.199643 -0.169218 0.143 Uiso 0.5 1 calc R U P B 1
S2 S 0.0580(10) 0.3580(4) 0.5163(11) 0.122(5) Uiso 1 1 d . . . . .
F4 F 0.101(3) 0.3222(12) 0.652(3) 0.222(19) Uiso 1 1 d . . . . .
F5 F 0.073(3) 0.3684(9) 0.682(3) 0.187(15) Uiso 1 1 d . . . . .
F6 F -0.037(4) 0.3409(11) 0.613(3) 0.236(19) Uiso 1 1 d . . . . .
O4 O 0.028(2) 0.3300(9) 0.462(3) 0.145(13) Uiso 1 1 d . . . . .
O5 O 0.001(3) 0.3860(11) 0.489(3) 0.187(17) Uiso 1 1 d . . . . .
O6 O 0.157(2) 0.3637(8) 0.535(2) 0.125(11) Uiso 1 1 d . . . . .
C200 C 0.053(6) 0.344(2) 0.614(6) 0.18(3) Uiso 1 1 d . . . . .
Cl10 Cl 0.534(3) 0.3183(13) 0.910(3) 0.26(2) Uiso 0.5 1 d D . P C 2
Cl14 Cl 0.384(3) 0.3461(8) 0.877(3) 0.170(14) Uiso 0.5 1 d D . P C 2
Cl9 Cl 0.490(4) 0.3357(15) 0.745(4) 0.25(4) Uiso 0.5 1 d D . P C 2
C88 C 0.433(2) 0.3172(10) 0.8178(17) 0.19(3) Uiso 1 1 d D . . . .
H88A H 0.401824 0.296717 0.800191 0.224 Uiso 0.5 1 calc R U P C 2
H88 H 0.452947 0.294726 0.823524 0.224 Uiso 0.5 1 calc R U P C 1
C61B C 0.798(4) 0.4017(16) 0.573(5) 0.033(19) Uiso 0.4 1 d . . P A 2
H61C H 0.814977 0.380045 0.593920 0.039 Uiso 0.4 1 calc R U P A 2
H61D H 0.781849 0.402117 0.507328 0.039 Uiso 0.4 1 calc R U P A 2
C58B C 0.746(5) 0.409(2) 0.713(6) 0.07(3) Uiso 0.4 1 d D . P A 2
H58C H 0.693856 0.415082 0.735060 0.081 Uiso 0.4 1 calc R U P A 2
H58D H 0.758657 0.386773 0.726101 0.081 Uiso 0.4 1 calc R U P A 2
C54B C 0.692(6) 0.444(2) 0.592(7) 0.08(3) Uiso 0.4 1 d . . P A 2
H54C H 0.654824 0.450906 0.631189 0.090 Uiso 0.4 1 calc R U P A 2
H54D H 0.655806 0.446753 0.529155 0.090 Uiso 0.4 1 calc R U P A 2
Cl7 Cl -0.120(2) 0.4523(9) 0.334(3) 0.178(14) Uiso 0.5 1 d D . P . .
Cl8 Cl 0.0849(14) 0.4556(5) 0.3305(14) 0.084(6) Uiso 0.5 1 d D . P . .
Cl4 Cl -0.0658(17) 0.4808(6) 0.2219(17) 0.113(8) Uiso 0.5 1 d D . P . .
C63 C -0.0298(17) 0.4463(10) 0.287(3) 0.13(4) Uiso 0.5 1 d D . P . .
H63 H -0.038355 0.426855 0.249154 0.153 Uiso 0.5 1 calc R U P . .
O1 O 0.903(2) 0.3351(8) 0.219(2) 0.119(11) Uiso 1 1 d . . . . .
C62 C 0.859(6) 0.424(2) 0.715(6) 0.105(19) Uiso 0.6 1 d . . P A 1
H62 H 0.907962 0.413701 0.761871 0.127 Uiso 0.6 1 calc R U P A 1
Cl2 Cl 0.553(4) 0.2484(14) -0.091(4) 0.26(2) Uiso 0.5 1 d . . P B 1
Cl13 Cl 0.329(2) 0.3227(7) 0.734(2) 0.146(11) Uiso 0.5 1 d D . P C 1
Cl12 Cl 0.439(3) 0.3346(8) 0.9216(19) 0.151(12) Uiso 0.5 1 d D . P C 1
Cl15 Cl 0.512(3) 0.3429(10) 0.779(3) 0.164(17) Uiso 0.5 1 d D . P C 1
C8 C 0.4305(18) 0.4611(6) 0.3743(17) 0.23(2) Uiso 1 1 d D U . . .
F7 F 0.462(2) 0.4903(7) 0.381(2) 0.209(16) Uiso 1 1 d D U . . .
F10 F 0.476(3) 0.4405(10) 0.434(2) 0.34(3) Uiso 1 1 d D U . . .
F11 F 0.3413(18) 0.4586(8) 0.349(2) 0.191(14) Uiso 1 1 d D U . . .
S6 S 0.4598(11) 0.4465(4) 0.2758(12) 0.154(6) Uiso 1 1 d D U . . .
O8 O 0.411(3) 0.4672(9) 0.207(2) 0.30(3) Uiso 1 1 d D U . . .
O10 O 0.5562(14) 0.4520(9) 0.299(2) 0.191(18) Uiso 1 1 d D U . . .
O11 O 0.4338(18) 0.4141(5) 0.2724(19) 0.117(10) Uiso 1 1 d D U . . .
C57A C 0.822(4) 0.4491(17) 0.753(4) 0.054(14) Uiso 0.6 1 d . . P A 1
H57C H 0.846595 0.456966 0.811610 0.065 Uiso 0.6 1 calc R U P A 1
C55A C 0.747(5) 0.4601(18) 0.695(5) 0.08(2) Uiso 0.6 1 d . . P A 1
H55C H 0.721627 0.475714 0.730036 0.100 Uiso 0.6 1 calc R U P A 1
C59A C 0.777(10) 0.464(3) 0.609(9) 0.09(2) Uiso 0.4 1 d . . P A 2
H59C H 0.762798 0.484746 0.577415 0.114 Uiso 0.4 1 calc R U P A 2
C60A C 0.852(7) 0.452(2) 0.594(7) 0.054(15) Uiso 0.4 1 d . . P A 2
H60A H 0.889657 0.464732 0.569274 0.065 Uiso 0.4 1 calc R U P A 2
C62A C 0.872(9) 0.425(3) 0.613(9) 0.105(19) Uiso 0.4 1 d . . P A 2
H62A H 0.923500 0.419829 0.587020 0.127 Uiso 0.4 1 calc R U P A 2
C62B C 0.899(6) 0.438(2) 0.640(6) 0.105(19) Uiso 0.6 1 d . . P A 1
H62B H 0.919251 0.420351 0.608175 0.127 Uiso 0.6 1 calc R U P A 1
H62C H 0.951365 0.451355 0.666411 0.127 Uiso 0.6 1 calc R U P A 1

loop_
_atom_site_aniso_label
_atom_site_aniso_U_11
_atom_site_aniso_U_22
_atom_site_aniso_U_33
_atom_site_aniso_U_23
_atom_site_aniso_U_13
_atom_site_aniso_U_12
Pt1 0.0452(10) 0.0784(13) 0.0499(11) -0.0012(9) 0.0179(8) 0.0036(9)
Pt2 0.0437(9) 0.0654(11) 0.0487(10) 0.0015(9) 0.0187(8) -0.0043(8)
Ag1 0.0358(14) 0.0782(19) 0.0517(16) -0.0005(15) 0.0138(12) -0.0017(14)

loop_
_atom_type_symbol
_atom_type_description
_atom_type_scat_dispersion_real
_atom_type_scat_dispersion_imag
_atom_type_scat_source
C C 0.0181 0.0091 'International Tables Vol C Tables 4.2.6.8 and 6.1.1.4'
H H 0.0000 0.0000 'International Tables Vol C Tables 4.2.6.8 and 6.1.1.4'
Ag Ag 0.1306 4.2820 'International Tables Vol C Tables 4.2.6.8 and 6.1.1.4'
Cl Cl 0.3639 0.7018 'International Tables Vol C Tables 4.2.6.8 and 6.1.1.4'
F F 0.0727 0.0534 'International Tables Vol C Tables 4.2.6.8 and 6.1.1.4'
N N 0.0311 0.0180 'International Tables Vol C Tables 4.2.6.8 and 6.1.1.4'
O O 0.0492 0.0322 'International Tables Vol C Tables 4.2.6.8 and 6.1.1.4'
Pt Pt -4.5932 6.9264 'International Tables Vol C Tables 4.2.6.8 and 6.1.1.4'
S S 0.3331 0.5567 'International Tables Vol C Tables 4.2.6.8 and 6.1.1.4'

loop_
_geom_angle_atom_site_label_1
_geom_angle_atom_site_label_2
_geom_angle_atom_site_label_3
_geom_angle
_geom_angle_site_symmetry_1
_geom_angle_site_symmetry_3
_geom_angle_publ_flag
N1 Pt1 Ag1 96.6(8) . . ?
N1 Pt1 C41 94.5(12) . . ?
C11 Pt1 Ag1 73.2(8) . . ?
C11 Pt1 N1 79.9(11) . . ?
C11 Pt1 C41 174.1(12) . . ?
C41 Pt1 Ag1 109.6(9) . . ?
C52 Pt1 Ag1 90.6(11) . . ?
C52 Pt1 N1 171.6(13) . . ?
C52 Pt1 C11 98.3(13) . . ?
C52 Pt1 C41 87.0(14) . . ?
N4 Pt2 Ag1 96.9(8) . . ?
N4 Pt2 C31 78.8(12) . . ?
N4 Pt2 C75 95.5(12) . . ?
C31 Pt2 Ag1 74.1(9) . . ?
C64 Pt2 Ag1 88.6(9) . . ?
C64 Pt2 N4 172.2(12) . . ?
C64 Pt2 C31 97.4(13) . . ?
C64 Pt2 C75 88.1(13) . . ?
C75 Pt2 Ag1 108.0(9) . . ?
C75 Pt2 C31 174.2(13) . . ?
Pt2 Ag1 Pt1 158.99(11) . . ?
N2 Ag1 Pt1 87.9(6) . . ?
N2 Ag1 Pt2 92.6(6) . . ?
N2 Ag1 O11 97.4(8) . . ?
N3 Ag1 Pt1 90.7(7) . . ?
N3 Ag1 Pt2 87.5(7) . . ?
N3 Ag1 N2 176.5(9) . . ?
N3 Ag1 O11 86.1(9) . . ?
O11 Ag1 Pt1 118.2(6) . . ?
O11 Ag1 Pt2 82.5(6) . . ?
C1 N1 Pt1 124(2) . . ?
C5 N1 Pt1 115(2) . . ?
C5 N1 C1 121(3) . . ?
C12 N2 Ag1 123(2) . . ?
C12 N2 C16 118(3) . . ?
C16 N2 Ag1 118(2) . . ?
C21 N3 Ag1 116(2) . . ?
C25 N3 Ag1 126(2) . . ?
C25 N3 C21 118(3) . . ?
C32 N4 Pt2 118(2) . . ?
C32 N4 C36 118(3) . . ?
C36 N4 Pt2 123(2) . . ?
C41 N7 C42 179(4) . . ?
C52 N8 C53 168(4) . . ?
C64 N9 C65 175(3) . . ?
C75 N10 C76 176(3) . . ?
N1 C1 H1 125.4 . . ?
C2 C1 N1 109(3) . . ?
C2 C1 H1 125.4 . . ?
C1 C2 H2 113.8 . . ?
C3 C2 C1 132(4) . . ?
C3 C2 H2 113.8 . . ?
C2 C3 H3 121.3 . . ?
C4 C3 C2 117(4) . . ?
C4 C3 H3 121.3 . . ?
C3 C4 H4 120.3 . . ?
C3 C4 C5 119(4) . . ?
C5 C4 H4 120.3 . . ?
N1 C5 C4 120(4) . . ?
N1 C5 C6 107(3) . . ?
C4 C5 C6 132(4) . . ?
N5 C6 C5 108(3) . . ?
C11 C6 C5 120(3) . . ?
C11 C6 N5 132(3) . . ?
C6 N5 C90 115(3) . . ?
N5 C90 C17 114(3) . . ?
C9 C90 N5 117(3) . . ?
C9 C90 C17 128(3) . . ?
C90 C9 H9 118.7 . . ?
C10 C9 C90 123(4) . . ?
C10 C9 H9 118.7 . . ?
C9 C10 C11 119(3) . . ?
C9 C10 C12 120(3) . . ?
C11 C10 C12 120(3) . . ?
C6 C11 Pt1 113(2) . . ?
C6 C11 C10 112(3) . . ?
C10 C11 Pt1 135(2) . . ?
N2 C12 C10 121(3) . . ?
N2 C12 C13 122(3) . . ?
C13 C12 C10 117(3) . . ?
C12 C13 H13 120.5 . . ?
C12 C13 C14 119(4) . . ?
C14 C13 H13 120.5 . . ?
C13 C14 H14 121.6 . . ?
C15 C14 C13 117(4) . . ?
C15 C14 H14 121.6 . . ?
C14 C15 H15 120.0 . . ?
C14 C15 C16 120(4) . . ?
C16 C15 H15 120.0 . . ?
N2 C16 C15 124(3) . . ?
N2 C16 H16 118.2 . . ?
C15 C16 H16 118.2 . . ?
C90 C17 C19 103(4) . . ?
C18 C17 C90 125(5) . . ?
C18 C17 C19 97(4) . . ?
C18 C17 C20 121(5) . . ?
C20 C17 C90 111(5) . . ?
C20 C17 C19 86(4) . . ?
C17 C18 H18A 109.5 . . ?
C17 C18 H18B 109.5 . . ?
C17 C18 H18C 109.5 . . ?
H18A C18 H18B 109.5 . . ?
H18A C18 H18C 109.5 . . ?
H18B C18 H18C 109.5 . . ?
C17 C19 H19A 109.5 . . ?
C17 C19 H19B 109.5 . . ?
C17 C19 H19C 109.5 . . ?
H19A C19 H19B 109.5 . . ?
H19A C19 H19C 109.5 . . ?
H19B C19 H19C 109.5 . . ?
C17 C20 H20A 109.5 . . ?
C17 C20 H20B 109.5 . . ?
C17 C20 H20C 109.5 . . ?
H20A C20 H20B 109.5 . . ?
H20A C20 H20C 109.5 . . ?
H20B C20 H20C 109.5 . . ?
N3 C21 H21 120.2 . . ?
N3 C21 C22 120(3) . . ?
C22 C21 H21 120.2 . . ?
C21 C22 H22 121.7 . . ?
C23 C22 C21 117(4) . . ?
C23 C22 H22 121.7 . . ?
C22 C23 H23 117.6 . . ?
C22 C23 C24 125(4) . . ?
C24 C23 H23 117.6 . . ?
C23 C24 H24 122.0 . . ?
C23 C24 C25 116(3) . . ?
C25 C24 H24 122.0 . . ?
N3 C25 C24 125(3) . . ?
N3 C25 C26 118(3) . . ?
C24 C25 C26 117(3) . . ?
C27 C26 C25 122(3) . . ?
C27 C26 C31 113(3) . . ?
C31 C26 C25 125(3) . . ?
C26 C27 H27 116.9 . . ?
C26 C27 C28 126(3) . . ?
C28 C27 H27 116.9 . . ?
C27 C28 C37 121(3) . . ?
N6 C28 C27 119(3) . . ?
N6 C28 C37 120(4) . . ?
C28 N6 C30 120(3) . . ?
N6 C30 C31 122(3) . . ?
N6 C30 C32 120(3) . . ?
C31 C30 C32 118(3) . . ?
C26 C31 Pt2 131(3) . . ?
C30 C31 Pt2 109(2) . . ?
C30 C31 C26 120(3) . . ?
N4 C32 C30 112(3) . . ?
N4 C32 C33 126(3) . . ?
C33 C32 C30 122(3) . . ?
C32 C33 H33 121.0 . . ?
C32 C33 C34 118(4) . . ?
C34 C33 H33 121.0 . . ?
C33 C34 H34 121.6 . . ?
C35 C34 C33 117(4) . . ?
C35 C34 H34 121.6 . . ?
C34 C35 H35 120.0 . . ?
C34 C35 C36 120(4) . . ?
C36 C35 H35 120.0 . . ?
N4 C36 C35 118(3) . . ?
N4 C36 H36 121.0 . . ?
C35 C36 H36 121.0 . . ?
C28 C37 C39 106(4) . . ?
C28 C37 C40 107(4) . . ?
C38 C37 C28 121(5) . . ?
C38 C37 C39 125(5) . . ?
C38 C37 C40 101(5) . . ?
C39 C37 C40 91(4) . . ?
C37 C38 H38A 109.5 . . ?
C37 C38 H38B 109.5 . . ?
C37 C38 H38C 109.5 . . ?
H38A C38 H38B 109.5 . . ?
H38A C38 H38C 109.5 . . ?
H38B C38 H38C 109.5 . . ?
C37 C39 H39A 109.5 . . ?
C37 C39 H39B 109.5 . . ?
C37 C39 H39C 109.5 . . ?
H39A C39 H39B 109.5 . . ?
H39A C39 H39C 109.5 . . ?
H39B C39 H39C 109.5 . . ?
C37 C40 H40A 109.5 . . ?
C37 C40 H40B 109.5 . . ?
C37 C40 H40C 109.5 . . ?
H40A C40 H40B 109.5 . . ?
H40A C40 H40C 109.5 . . ?
H40B C40 H40C 109.5 . . ?
N7 C41 Pt1 176(3) . . ?
N7 C42 C43 109(3) . . ?
N7 C42 C47 107(3) . . ?
N7 C42 C48 109(3) . . ?
C43 C42 C47 109(3) . . ?
C48 C42 C43 111(3) . . ?
C48 C42 C47 112(3) . . ?
C42 C43 H43A 110.0 . . ?
C42 C43 H43B 110.0 . . ?
C42 C43 C44 109(3) . . ?
H43A C43 H43B 108.3 . . ?
C44 C43 H43A 110.0 . . ?
C44 C43 H43B 110.0 . . ?
C43 C44 H44 111.9 . . ?
C45 C44 C43 101(4) . . ?
C45 C44 H44 111.9 . . ?
C51 C44 C43 103(4) . . ?
C51 C44 H44 111.9 . . ?
C51 C44 C45 116(4) . . ?
C44 C45 H45A 109.0 . . ?
C44 C45 H45B 109.0 . . ?
H45A C45 H45B 107.8 . . ?
C46 C45 C44 113(4) . . ?
C46 C45 H45A 109.0 . . ?
C46 C45 H45B 109.0 . . ?
C45 C46 H46 111.6 . . ?
C45 C46 C47 106(4) . . ?
C47 C46 H46 111.6 . . ?
C50 C46 C45 109(4) . . ?
C50 C46 H46 111.6 . . ?
C50 C46 C47 107(4) . . ?
C42 C47 C46 110(4) . . ?
C42 C47 H47A 109.7 . . ?
C42 C47 H47B 109.7 . . ?
C46 C47 H47A 109.7 . . ?
C46 C47 H47B 109.7 . . ?
H47A C47 H47B 108.2 . . ?
C42 C48 H48A 110.4 . . ?
C42 C48 H48B 110.4 . . ?
C42 C48 C49 107(4) . . ?
H48A C48 H48B 108.6 . . ?
C49 C48 H48A 110.4 . . ?
C49 C48 H48B 110.4 . . ?
C48 C49 H49 110.1 . . ?
C50 C49 C48 110(4) . . ?
C50 C49 H49 110.1 . . ?
C51 C49 C48 106(4) . . ?
C51 C49 H49 110.1 . . ?
C51 C49 C50 111(5) . . ?
C46 C50 C49 116(4) . . ?
C46 C50 H50A 108.3 . . ?
C46 C50 H50B 108.3 . . ?
C49 C50 H50A 108.3 . . ?
C49 C50 H50B 108.3 . . ?
H50A C50 H50B 107.4 . . ?
C44 C51 C49 113(5) . . ?
C44 C51 H51A 108.9 . . ?
C44 C51 H51B 108.9 . . ?
C49 C51 H51A 108.9 . . ?
C49 C51 H51B 108.9 . . ?
H51A C51 H51B 107.7 . . ?
N8 C52 Pt1 177(3) . . ?
N8 C53 C54 106(4) . . ?
N8 C53 C61 105(4) . . ?
N8 C53 C61B 100(4) . . ?
N8 C53 C58B 111(4) . . ?
C54 C53 C61 115(5) . . ?
C58 C53 N8 115(4) . . ?
C58 C53 C54 107(5) . . ?
C58 C53 C61 109(5) . . ?
C61B C53 C58B 108(5) . . ?
C54B C53 N8 113(5) . . ?
C54B C53 C61B 118(6) . . ?
C54B C53 C58B 107(6) . . ?
C53 C54 H54A 111.5 . . ?
C53 C54 H54B 111.5 . . ?
H54A C54 H54B 109.3 . . ?
C55A C54 C53 102(5) . . ?
C55A C54 H54A 111.5 . . ?
C55A C54 H54B 111.5 . . ?
H55A C55 H55B 108.5 . . ?
C56 C55 H55A 110.3 . . ?
C56 C55 H55B 110.3 . . ?
C59A C55 H55A 110.3 . . ?
C59A C55 H55B 110.3 . . ?
C59A C55 C56 107(8) . . ?
C55 C56 H56 119.2 . . ?
C57 C56 C55 95(7) . . ?
C57 C56 H56 119.2 . . ?
C58B C56 C55 98(6) . . ?
C58B C56 H56 119.2 . . ?
C58B C56 C57 101(7) . . ?
C53 C58 H58A 109.0 . . ?
C53 C58 H58B 109.0 . . ?
C53 C58 C62 113(6) . . ?
H58A C58 H58B 107.8 . . ?
C62 C58 H58A 109.0 . . ?
C62 C58 H58B 109.0 . . ?
C56 C57 H57A 108.6 . . ?
C56 C57 H57B 108.6 . . ?
H57A C57 H57B 107.6 . . ?
C62A C57 C56 114(8) . . ?
C62A C57 H57A 108.6 . . ?
C62A C57 H57B 108.6 . . ?
H59A C59 H59B 107.3 . . ?
C60 C59 H59A 108.0 . . ?
C60 C59 H59B 108.0 . . ?
C55A C59 H59A 108.0 . . ?
C55A C59 H59B 108.0 . . ?
C55A C59 C60 117(6) . . ?
C53 C61 H61A 109.1 . . ?
C53 C61 H61B 109.1 . . ?
C53 C61 C60 112(5) . . ?
H61A C61 H61B 107.9 . . ?
C60 C61 H61A 109.1 . . ?
C60 C61 H61B 109.1 . . ?
C59 C60 C61 98(6) . . ?
C59 C60 H60 118.2 . . ?
C59 C60 C62B 104(6) . . ?
C61 C60 H60 118.2 . . ?
C61 C60 C62B 97(5) . . ?
C62B C60 H60 118.2 . . ?
N9 C64 Pt2 171(3) . . ?
N9 C65 C66 111(3) . . ?
N9 C65 C70 115(3) . . ?
N9 C65 C73 107(3) . . ?
C66 C65 C70 107(4) . . ?
C66 C65 C73 111(3) . . ?
C70 C65 C73 106(3) . . ?
C65 C66 H66A 110.1 . . ?
C65 C66 H66B 110.1 . . ?
C65 C66 C67 108(4) . . ?
H66A C66 H66B 108.4 . . ?
C67 C66 H66A 110.1 . . ?
C67 C66 H66B 110.1 . . ?
C66 C67 H67 112.7 . . ?
C68 C67 C66 104(4) . . ?
C68 C67 H67 112.7 . . ?
C68 C67 C71 110(4) . . ?
C71 C67 C66 104(4) . . ?
C71 C67 H67 112.7 . . ?
C67 C68 H68A 108.5 . . ?
C67 C68 H68B 108.5 . . ?
H68A C68 H68B 107.5 . . ?
C69 C68 C67 115(5) . . ?
C69 C68 H68A 108.5 . . ?
C69 C68 H68B 108.5 . . ?
C68 C69 H69 112.9 . . ?
C68 C69 C70 101(5) . . ?
C68 C69 C74 113(5) . . ?
C70 C69 H69 112.9 . . ?
C70 C69 C74 103(5) . . ?
C74 C69 H69 112.9 . . ?
C65 C70 C69 116(4) . . ?
C65 C70 H70A 108.4 . . ?
C65 C70 H70B 108.4 . . ?
C69 C70 H70A 108.4 . . ?
C69 C70 H70B 108.4 . . ?
H70A C70 H70B 107.4 . . ?
C67 C71 H71A 106.8 . . ?
C67 C71 H71B 106.8 . . ?
H71A C71 H71B 106.6 . . ?
C72 C71 C67 122(5) . . ?
C72 C71 H71A 106.8 . . ?
C72 C71 H71B 106.8 . . ?
C71 C72 H72 111.9 . . ?
C71 C72 C73 106(4) . . ?
C71 C72 C74 113(5) . . ?
C73 C72 H72 111.9 . . ?
C74 C72 H72 111.9 . . ?
C74 C72 C73 102(4) . . ?
C65 C73 C72 112(3) . . ?
C65 C73 H73A 109.2 . . ?
C65 C73 H73B 109.2 . . ?
C72 C73 H73A 109.2 . . ?
C72 C73 H73B 109.2 . . ?
H73A C73 H73B 107.9 . . ?
C69 C74 H74A 109.0 . . ?
C69 C74 H74B 109.0 . . ?
C72 C74 C69 113(4) . . ?
C72 C74 H74A 109.0 . . ?
C72 C74 H74B 109.0 . . ?
H74A C74 H74B 107.8 . . ?
N10 C75 Pt2 175(3) . . ?
N10 C76 C77 109(3) . . ?
N10 C76 C81 107(3) . . ?
N10 C76 C84 109(3) . . ?
C77 C76 C81 107(3) . . ?
C77 C76 C84 114(3) . . ?
C81 C76 C84 109(3) . . ?
C76 C77 H77A 110.2 . . ?
C76 C77 H77B 110.2 . . ?
C76 C77 C78 107(3) . . ?
H77A C77 H77B 108.5 . . ?
C78 C77 H77A 110.2 . . ?
C78 C77 H77B 110.2 . . ?
C77 C78 H78 109.5 . . ?
C79 C78 C77 110(4) . . ?
C79 C78 H78 109.5 . . ?
C79 C78 C85 110(4) . . ?
C85 C78 C77 108(4) . . ?
C85 C78 H78 109.5 . . ?
C78 C79 H79A 109.3 . . ?
C78 C79 H79B 109.3 . . ?
C78 C79 C80 111(4) . . ?
H79A C79 H79B 108.0 . . ?
C80 C79 H79A 109.3 . . ?
C80 C79 H79B 109.3 . . ?
C79 C80 H80 107.8 . . ?
C79 C80 C81 109(3) . . ?
C79 C80 C82 115(4) . . ?
C81 C80 H80 107.8 . . ?
C82 C80 H80 107.8 . . ?
C82 C80 C81 110(3) . . ?
C76 C81 C80 105(3) . . ?
C76 C81 H81A 110.8 . . ?
C76 C81 H81B 110.8 . . ?
C80 C81 H81A 110.8 . . ?
C80 C81 H81B 110.8 . . ?
H81A C81 H81B 108.9 . . ?
C80 C82 H82A 110.9 . . ?
C80 C82 H82B 110.9 . . ?
H82A C82 H82B 108.9 . . ?
C83 C82 C80 104(3) . . ?
C83 C82 H82A 110.9 . . ?
C83 C82 H82B 110.9 . . ?
C82 C83 H83 108.2 . . ?
C82 C83 C84 109(3) . . ?
C82 C83 C85 114(3) . . ?
C84 C83 H83 108.2 . . ?
C85 C83 H83 108.2 . . ?
C85 C83 C84 109(3) . . ?
C76 C84 H84A 110.4 . . ?
C76 C84 H84B 110.4 . . ?
C83 C84 C76 106(3) . . ?
C83 C84 H84A 110.4 . . ?
C83 C84 H84B 110.4 . . ?
H84A C84 H84B 108.6 . . ?
C78 C85 C83 111(3) . . ?
C78 C85 H85A 109.5 . . ?
C78 C85 H85B 109.5 . . ?
C83 C85 H85A 109.5 . . ?
C83 C85 H85B 109.5 . . ?
H85A C85 H85B 108.1 . . ?
O2 S1 C100 99.6(19) . . ?
O3 S1 O2 114(2) . . ?
O3 S1 C100 102(2) . . ?
O1 S1 O2 114.7(19) . . ?
O1 S1 O3 118(2) . . ?
O1 S1 C100 105(2) . . ?
F1 C100 S1 113(3) . . ?
F1 C100 F2 104(4) . . ?
F2 C100 S1 110(3) . . ?
F3 C100 S1 113(3) . . ?
F3 C100 F1 111(4) . . ?
F3 C100 F2 105(4) . . ?
Cl1 C86 H86A 110.5 . . ?
Cl11 C86 Cl1 86(3) . . ?
Cl11 C86 Cl5 138(4) . . ?
Cl11 C86 H86A 110.5 . . ?
Cl3 C86 H86 112.3 . . ?
Cl3 C86 Cl2 97(3) . . ?
Cl5 C86 Cl1 88(3) . . ?
Cl5 C86 H86A 110.5 . . ?
Cl6 C86 Cl3 128(4) . . ?
Cl6 C86 H86 112.3 . . ?
Cl6 C86 Cl2 90(3) . . ?
Cl2 C86 H86 112.3 . . ?
O4 S2 O5 114(3) . . ?
O4 S2 O6 113(2) . . ?
O4 S2 C200 99(3) . . ?
O5 S2 O6 115(3) . . ?
O5 S2 C200 113(4) . . ?
O6 S2 C200 100(3) . . ?
F4 C200 S2 123(7) . . ?
F4 C200 F5 102(7) . . ?
F4 C200 F6 115(7) . . ?
F5 C200 S2 110(6) . . ?
F6 C200 S2 108(6) . . ?
F6 C200 F5 95(6) . . ?
Cl10 C88 Cl14 88(2) . . ?
Cl10 C88 H88A 119.4 . . ?
Cl14 C88 H88A 119.4 . . ?
Cl9 C88 Cl10 92(3) . . ?
Cl9 C88 Cl14 112(3) . . ?
Cl9 C88 H88A 119.4 . . ?
Cl13 C88 H88 112.4 . . ?
Cl13 C88 Cl15 103(3) . . ?
Cl12 C88 H88 112.4 . . ?
Cl12 C88 Cl13 115(2) . . ?
Cl12 C88 Cl15 100(2) . . ?
Cl15 C88 H88 112.4 . . ?
C53 C61B H61C 111.1 . . ?
C53 C61B H61D 111.1 . . ?
H61C C61B H61D 109.1 . . ?
C62A C61B C53 103(7) . . ?
C62A C61B H61C 111.1 . . ?
C62A C61B H61D 111.1 . . ?
C53 C58B H58C 108.3 . . ?
C53 C58B H58D 108.3 . . ?
C56 C58B C53 116(7) . . ?
C56 C58B H58C 108.3 . . ?
C56 C58B H58D 108.3 . . ?
H58C C58B H58D 107.4 . . ?
C53 C54B H54C 110.3 . . ?
C53 C54B H54D 110.3 . . ?
C53 C54B C59A 107(8) . . ?
H54C C54B H54D 108.6 . . ?
C59A C54B H54C 110.3 . . ?
C59A C54B H54D 110.3 . . ?
C63 Cl7 Cl4 46.5(12) . . ?
C63 Cl4 Cl7 45.9(12) . . ?
Cl7 C63 Cl4 88(2) . . ?
Cl7 C63 H63 111.9 . . ?
Cl8 C63 Cl7 129(4) . . ?
Cl8 C63 Cl4 99(2) . . ?
Cl8 C63 H63 111.9 . . ?
Cl4 C63 H63 111.9 . . ?
C58 C62 H62 110.0 . . ?
C58 C62 C62B 101(7) . . ?
C57A C62 C58 117(8) . . ?
C57A C62 H62 110.0 . . ?
C57A C62 C62B 109(8) . . ?
C62B C62 H62 110.0 . . ?
F7 C8 F10 117(2) . . ?
F7 C8 F11 115(2) . . ?
F7 C8 S6 102(2) . . ?
F10 C8 F11 118(2) . . ?
F10 C8 S6 99(2) . . ?
F11 C8 S6 101.1(19) . . ?
O8 S6 C8 103.0(16) . . ?
O8 S6 O10 112.7(18) . . ?
O10 S6 C8 102.0(15) . . ?
O11 S6 C8 103.1(14) . . ?
O11 S6 O8 118.2(18) . . ?
O11 S6 O10 115.0(17) . . ?
S6 O11 Ag1 150.6(17) . . ?
C62 C57A H57C 124.6 . . ?
C55A C57A C62 111(7) . . ?
C55A C57A H57C 124.6 . . ?
C54 C55A H55C 105.2 . . ?
C59 C55A C54 113(7) . . ?
C59 C55A H55C 105.2 . . ?
C57A C55A C54 113(7) . . ?
C57A C55A C59 114(7) . . ?
C57A C55A H55C 105.2 . . ?
C55 C59A H59C 109.6 . . ?
C54B C59A C55 99(10) . . ?
C54B C59A H59C 109.6 . . ?
C60A C59A C55 108(10) . . ?
C60A C59A C54B 120(10) . . ?
C60A C59A H59C 109.6 . . ?
C59A C60A H60A 119.8 . . ?
C62A C60A C59A 120(10) . . ?
C62A C60A H60A 119.8 . . ?
C57 C62A C61B 110(10) . . ?
C57 C62A H62A 107.0 . . ?
C61B C62A H62A 107.0 . . ?
C60A C62A C57 112(10) . . ?
C60A C62A C61B 114(10) . . ?
C60A C62A H62A 107.0 . . ?
C60 C62B H62B 109.5 . . ?
C60 C62B H62C 109.5 . . ?
C62 C62B C60 111(7) . . ?
C62 C62B H62B 109.5 . . ?
C62 C62B H62C 109.5 . . ?
H62B C62B H62C 108.1 . . ?

loop_
_geom_bond_atom_site_label_1
_geom_bond_atom_site_label_2
_geom_bond_distance
_geom_bond_site_symmetry_2
_geom_bond_publ_flag
Pt1 Ag1 2.867(3) . ?
Pt1 N1 2.04(3) . ?
Pt1 C11 1.98(3) . ?
Pt1 C41 2.05(3) . ?
Pt1 C52 1.93(4) . ?
Pt2 Ag1 2.852(3) . ?
Pt2 N4 1.99(3) . ?
Pt2 C31 2.07(3) . ?
Pt2 C64 1.88(3) . ?
Pt2 C75 2.01(3) . ?
Ag1 N2 2.21(2) . ?
Ag1 N3 2.16(3) . ?
Ag1 O11 2.60(2) . ?
N1 C1 1.42(4) . ?
N1 C5 1.39(4) . ?
N2 C12 1.28(4) . ?
N2 C16 1.31(4) . ?
N3 C21 1.39(4) . ?
N3 C25 1.33(4) . ?
N4 C32 1.32(4) . ?
N4 C36 1.42(4) . ?
N7 C41 1.12(3) . ?
N7 C42 1.43(4) . ?
N8 C52 1.13(4) . ?
N8 C53 1.48(5) . ?
N9 C64 1.16(3) . ?
N9 C65 1.47(4) . ?
N10 C75 1.13(3) . ?
N10 C76 1.44(4) . ?
C1 H1 0.9500 . ?
C1 C2 1.34(5) . ?
C2 H2 0.9500 . ?
C2 C3 1.31(5) . ?
C3 H3 0.9500 . ?
C3 C4 1.29(4) . ?
C4 H4 0.9500 . ?
C4 C5 1.40(5) . ?
C5 C6 1.50(5) . ?
C6 N5 1.34(4) . ?
C6 C11 1.30(4) . ?
N5 C90 1.42(4) . ?
C90 C9 1.37(4) . ?
C90 C17 1.51(5) . ?
C9 H9 0.9500 . ?
C9 C10 1.34(4) . ?
C10 C11 1.49(4) . ?
C10 C12 1.50(5) . ?
C12 C13 1.40(5) . ?
C13 H13 0.9500 . ?
C13 C14 1.41(5) . ?
C14 H14 0.9500 . ?
C14 C15 1.32(5) . ?
C15 H15 0.9500 . ?
C15 C16 1.39(4) . ?
C16 H16 0.9500 . ?
C17 C18 1.34(6) . ?
C17 C19 1.74(7) . ?
C17 C20 1.45(7) . ?
C18 H18A 0.9800 . ?
C18 H18B 0.9800 . ?
C18 H18C 0.9800 . ?
C19 H19A 0.9800 . ?
C19 H19B 0.9800 . ?
C19 H19C 0.9800 . ?
C20 H20A 0.9800 . ?
C20 H20B 0.9800 . ?
C20 H20C 0.9800 . ?
C21 H21 0.9500 . ?
C21 C22 1.47(5) . ?
C22 H22 0.9500 . ?
C22 C23 1.35(5) . ?
C23 H23 0.9500 . ?
C23 C24 1.36(5) . ?
C24 H24 0.9500 . ?
C24 C25 1.40(4) . ?
C25 C26 1.44(4) . ?
C26 C27 1.38(4) . ?
C26 C31 1.43(4) . ?
C27 H27 0.9500 . ?
C27 C28 1.38(4) . ?
C28 N6 1.32(4) . ?
C28 C37 1.50(5) . ?
N6 C30 1.38(4) . ?
C30 C31 1.38(4) . ?
C30 C32 1.43(4) . ?
C32 C33 1.38(5) . ?
C33 H33 0.9500 . ?
C33 C34 1.43(5) . ?
C34 H34 0.9500 . ?
C34 C35 1.43(5) . ?
C35 H35 0.9500 . ?
C35 C36 1.43(5) . ?
C36 H36 0.9500 . ?
C37 C38 1.33(7) . ?
C37 C39 1.53(6) . ?
C37 C40 1.58(7) . ?
C38 H38A 0.9800 . ?
C38 H38B 0.9800 . ?
C38 H38C 0.9800 . ?
C39 H39A 0.9800 . ?
C39 H39B 0.9800 . ?
C39 H39C 0.9800 . ?
C40 H40A 0.9800 . ?
C40 H40B 0.9800 . ?
C40 H40C 0.9800 . ?
C42 C43 1.52(5) . ?
C42 C47 1.53(5) . ?
C42 C48 1.47(5) . ?
C43 H43A 0.9900 . ?
C43 H43B 0.9900 . ?
C43 C44 1.64(6) . ?
C44 H44 1.0000 . ?
C44 C45 1.55(6) . ?
C44 C51 1.45(6) . ?
C45 H45A 0.9900 . ?
C45 H45B 0.9900 . ?
C45 C46 1.49(6) . ?
C46 H46 1.0000 . ?
C46 C47 1.55(6) . ?
C46 C50 1.46(5) . ?
C47 H47A 0.9900 . ?
C47 H47B 0.9900 . ?
C48 H48A 0.9900 . ?
C48 H48B 0.9900 . ?
C48 C49 1.58(6) . ?
C49 H49 1.0000 . ?
C49 C50 1.47(6) . ?
C49 C51 1.47(6) . ?
C50 H50A 0.9900 . ?
C50 H50B 0.9900 . ?
C51 H51A 0.9900 . ?
C51 H51B 0.9900 . ?
C53 C54 1.56(8) . ?
C53 C58 1.40(7) . ?
C53 C61 1.57(8) . ?
C53 C61B 1.55(7) . ?
C53 C58B 1.59(9) . ?
C53 C54B 1.37(9) . ?
C54 H54A 0.9900 . ?
C54 H54B 0.9900 . ?
C54 C55A 1.50(9) . ?
C55 H55A 0.9900 . ?
C55 H55B 0.9900 . ?
C55 C56 1.94(14) . ?
C55 C59A 1.52(18) . ?
C56 H56 1.0000 . ?
C56 C57 1.70(13) . ?
C56 C58B 1.54(2) . ?
C58 H58A 0.9900 . ?
C58 H58B 0.9900 . ?
C58 C62 1.48(10) . ?
C57 H57A 0.9900 . ?
C57 H57B 0.9900 . ?
C57 C62A 1.45(16) . ?
C59 H59A 0.9900 . ?
C59 H59B 0.9900 . ?
C59 C60 1.59(10) . ?
C59 C55A 1.43(11) . ?
C61 H61A 0.9900 . ?
C61 H61B 0.9900 . ?
C61 C60 1.67(9) . ?
C60 H60 1.0000 . ?
C60 C62B 1.76(11) . ?
C65 C66 1.49(5) . ?
C65 C70 1.50(5) . ?
C65 C73 1.55(5) . ?
C66 H66A 0.9900 . ?
C66 H66B 0.9900 . ?
C66 C67 1.63(6) . ?
C67 H67 1.0000 . ?
C67 C68 1.49(6) . ?
C67 C71 1.52(6) . ?
C68 H68A 0.9900 . ?
C68 H68B 0.9900 . ?
C68 C69 1.42(6) . ?
C69 H69 1.0000 . ?
C69 C70 1.55(7) . ?
C69 C74 1.62(7) . ?
C70 H70A 0.9900 . ?
C70 H70B 0.9900 . ?
C71 H71A 0.9900 . ?
C71 H71B 0.9900 . ?
C71 C72 1.30(6) . ?
C72 H72 1.0000 . ?
C72 C73 1.60(6) . ?
C72 C74 1.45(6) . ?
C73 H73A 0.9900 . ?
C73 H73B 0.9900 . ?
C74 H74A 0.9900 . ?
C74 H74B 0.9900 . ?
C76 C77 1.49(5) . ?
C76 C81 1.56(5) . ?
C76 C84 1.57(5) . ?
C77 H77A 0.9900 . ?
C77 H77B 0.9900 . ?
C77 C78 1.59(5) . ?
C78 H78 1.0000 . ?
C78 C79 1.42(5) . ?
C78 C85 1.50(5) . ?
C79 H79A 0.9900 . ?
C79 H79B 0.9900 . ?
C79 C80 1.45(5) . ?
C80 H80 1.0000 . ?
C80 C81 1.60(5) . ?
C80 C82 1.55(5) . ?
C81 H81A 0.9900 . ?
C81 H81B 0.9900 . ?
C82 H82A 0.9900 . ?
C82 H82B 0.9900 . ?
C82 C83 1.50(5) . ?
C83 H83 1.0000 . ?
C83 C84 1.55(5) . ?
C83 C85 1.51(5) . ?
C84 H84A 0.9900 . ?
C84 H84B 0.9900 . ?
C85 H85A 0.9900 . ?
C85 H85B 0.9900 . ?
S1 O2 1.45(3) . ?
S1 O3 1.42(4) . ?
S1 C100 1.79(4) . ?
S1 O1 1.39(3) . ?
F1 C100 1.31(4) . ?
F2 C100 1.38(5) . ?
F3 C100 1.28(4) . ?
Cl1 C86 2.20(7) . ?
Cl11 C86 1.52(5) . ?
Cl3 C86 1.72(6) . ?
Cl5 C86 1.68(6) . ?
Cl6 C86 1.62(6) . ?
C86 H86A 1.0000 . ?
C86 H86 1.0000 . ?
C86 Cl2 2.00(8) . ?
S2 O4 1.47(4) . ?
S2 O5 1.48(5) . ?
S2 O6 1.50(3) . ?
S2 C200 1.67(8) . ?
F4 C200 1.22(8) . ?
F5 C200 1.46(8) . ?
F6 C200 1.40(8) . ?
Cl10 C88 1.81(2) . ?
Cl14 C88 1.82(2) . ?
Cl9 C88 1.798(17) . ?
C88 H88A 1.0000 . ?
C88 H88 1.0000 . ?
C88 Cl13 1.80(2) . ?
C88 Cl12 1.76(2) . ?
C88 Cl15 1.86(2) . ?
C61B H61C 0.9900 . ?
C61B H61D 0.9900 . ?
C61B C62A 1.52(14) . ?
C58B H58C 0.9900 . ?
C58B H58D 0.9900 . ?
C54B H54C 0.9900 . ?
C54B H54D 0.9900 . ?
C54B C59A 1.52(15) . ?
Cl7 Cl4 2.46(5) . ?
Cl7 C63 1.77(2) . ?
Cl8 C63 1.77(2) . ?
Cl4 C63 1.79(2) . ?
C63 H63 1.0000 . ?
C62 H62 1.0000 . ?
C62 C57A 1.41(11) . ?
C62 C62B 1.58(13) . ?
C8 F7 1.328(14) . ?
C8 F10 1.330(15) . ?
C8 F11 1.333(15) . ?
C8 S6 1.826(18) . ?
S6 O8 1.442(14) . ?
S6 O10 1.455(14) . ?
S6 O11 1.432(14) . ?
C57A H57C 0.9500 . ?
C57A C55A 1.35(9) . ?
C55A H55C 1.0000 . ?
C59A H59C 1.0000 . ?
C59A C60A 1.35(16) . ?
C60A H60A 0.9500 . ?
C60A C62A 1.20(15) . ?
C62A H62A 1.0000 . ?
C62B H62B 0.9900 . ?
C62B H62C 0.9900 . ?

loop_
_geom_torsion_atom_site_label_1
_geom_torsion_atom_site_label_2
_geom_torsion_atom_site_label_3
_geom_torsion_atom_site_label_4
_geom_torsion
_geom_torsion_site_symmetry_1
_geom_torsion_site_symmetry_2
_geom_torsion_site_symmetry_3
_geom_torsion_site_symmetry_4
_geom_torsion_publ_flag
Pt1 N1 C1 C2 -170(3) . . . . ?
Pt1 N1 C5 C4 173(3) . . . . ?
Pt1 N1 C5 C6 -14(4) . . . . ?
Pt2 N4 C32 C30 -13(4) . . . . ?
Pt2 N4 C32 C33 165(3) . . . . ?
Pt2 N4 C36 C35 -180(2) . . . . ?
Ag1 N2 C12 C10 2(5) . . . . ?
Ag1 N2 C12 C13 179(3) . . . . ?
Ag1 N2 C16 C15 -177(3) . . . . ?
Ag1 N3 C21 C22 -178(2) . . . . ?
Ag1 N3 C25 C24 -180(2) . . . . ?
Ag1 N3 C25 C26 4(4) . . . . ?
N1 C1 C2 C3 -9(6) . . . . ?
N1 C5 C6 N5 -176(3) . . . . ?
N1 C5 C6 C11 -1(4) . . . . ?
N2 C12 C13 C14 0(6) . . . . ?
N3 C21 C22 C23 -2(5) . . . . ?
N3 C25 C26 C27 133(3) . . . . ?
N3 C25 C26 C31 -39(5) . . . . ?
N4 C32 C33 C34 11(6) . . . . ?
N7 C42 C43 C44 -180(3) . . . . ?
N7 C42 C47 C46 179(3) . . . . ?
N7 C42 C48 C49 178(3) . . . . ?
N8 C53 C54 C55A -172(5) . . . . ?
N8 C53 C58 C62 -173(6) . . . . ?
N8 C53 C61 C60 175(4) . . . . ?
N8 C53 C61B C62A 178(7) . . . . ?
N8 C53 C58B C56 172(6) . . . . ?
N8 C53 C54B C59A -159(7) . . . . ?
N9 C65 C66 C67 -176(3) . . . . ?
N9 C65 C70 C69 175(4) . . . . ?
N9 C65 C73 C72 176(3) . . . . ?
N10 C76 C77 C78 -179(3) . . . . ?
N10 C76 C81 C80 -178(3) . . . . ?
N10 C76 C84 C83 180(3) . . . . ?
C1 N1 C5 C4 -7(5) . . . . ?
C1 N1 C5 C6 165(3) . . . . ?
C1 C2 C3 C4 3(7) . . . . ?
C2 C3 C4 C5 2(6) . . . . ?
C3 C4 C5 N1 0(6) . . . . ?
C3 C4 C5 C6 -170(4) . . . . ?
C4 C5 C6 N5 -4(6) . . . . ?
C4 C5 C6 C11 171(4) . . . . ?
C5 N1 C1 C2 11(5) . . . . ?
C5 C6 N5 C90 178(3) . . . . ?
C5 C6 C11 Pt1 16(4) . . . . ?
C5 C6 C11 C10 -165(3) . . . . ?
C6 N5 C90 C9 -16(5) . . . . ?
C6 N5 C90 C17 168(3) . . . . ?
N5 C6 C11 Pt1 -171(3) . . . . ?
N5 C6 C11 C10 8(5) . . . . ?
N5 C90 C9 C10 18(5) . . . . ?
N5 C90 C17 C18 -40(6) . . . . ?
N5 C90 C17 C19 -148(4) . . . . ?
N5 C90 C17 C20 122(5) . . . . ?
C90 C9 C10 C11 -6(5) . . . . ?
C90 C9 C10 C12 -180(3) . . . . ?
C9 C90 C17 C18 145(5) . . . . ?
C9 C90 C17 C19 37(5) . . . . ?
C9 C90 C17 C20 -53(6) . . . . ?
C9 C10 C11 Pt1 172(3) . . . . ?
C9 C10 C11 C6 -7(4) . . . . ?
C9 C10 C12 N2 133(4) . . . . ?
C9 C10 C12 C13 -44(5) . . . . ?
C10 C12 C13 C14 177(3) . . . . ?
C11 C6 N5 C90 4(5) . . . . ?
C11 C10 C12 N2 -41(5) . . . . ?
C11 C10 C12 C13 142(3) . . . . ?
C12 N2 C16 C15 2(5) . . . . ?
C12 C10 C11 Pt1 -14(5) . . . . ?
C12 C10 C11 C6 167(3) . . . . ?
C12 C13 C14 C15 -2(6) . . . . ?
C13 C14 C15 C16 4(6) . . . . ?
C14 C15 C16 N2 -4(6) . . . . ?
C16 N2 C12 C10 -177(3) . . . . ?
C16 N2 C12 C13 0(5) . . . . ?
C17 C90 C9 C10 -168(4) . . . . ?
C21 N3 C25 C24 1(5) . . . . ?
C21 N3 C25 C26 -176(3) . . . . ?
C21 C22 C23 C24 0(6) . . . . ?
C22 C23 C24 C25 2(6) . . . . ?
C23 C24 C25 N3 -2(5) . . . . ?
C23 C24 C25 C26 174(3) . . . . ?
C24 C25 C26 C27 -43(5) . . . . ?
C24 C25 C26 C31 144(3) . . . . ?
C25 N3 C21 C22 2(5) . . . . ?
C25 C26 C27 C28 -174(3) . . . . ?
C25 C26 C31 Pt2 -16(5) . . . . ?
C25 C26 C31 C30 167(3) . . . . ?
C26 C27 C28 N6 5(6) . . . . ?
C26 C27 C28 C37 -170(4) . . . . ?
C27 C26 C31 Pt2 170(2) . . . . ?
C27 C26 C31 C30 -6(5) . . . . ?
C27 C28 N6 C30 -3(5) . . . . ?
C27 C28 C37 C38 -19(7) . . . . ?
C27 C28 C37 C39 131(4) . . . . ?
C27 C28 C37 C40 -133(4) . . . . ?
C28 N6 C30 C31 -4(5) . . . . ?
C28 N6 C30 C32 170(3) . . . . ?
N6 C28 C37 C38 166(5) . . . . ?
N6 C28 C37 C39 -44(5) . . . . ?
N6 C28 C37 C40 51(5) . . . . ?
N6 C30 C31 Pt2 -169(3) . . . . ?
N6 C30 C31 C26 8(5) . . . . ?
N6 C30 C32 N4 -178(3) . . . . ?
N6 C30 C32 C33 4(5) . . . . ?
C30 C32 C33 C34 -171(4) . . . . ?
C31 C26 C27 C28 -1(5) . . . . ?
C31 C30 C32 N4 -4(5) . . . . ?
C31 C30 C32 C33 178(3) . . . . ?
C32 N4 C36 C35 -14(5) . . . . ?
C32 C30 C31 Pt2 18(4) . . . . ?
C32 C30 C31 C26 -165(3) . . . . ?
C32 C33 C34 C35 -5(6) . . . . ?
C33 C34 C35 C36 -9(6) . . . . ?
C34 C35 C36 N4 19(5) . . . . ?
C36 N4 C32 C30 -179(3) . . . . ?
C36 N4 C32 C33 -1(5) . . . . ?
C37 C28 N6 C30 172(3) . . . . ?
C42 C43 C44 C45 63(4) . . . . ?
C42 C43 C44 C51 -57(5) . . . . ?
C42 C48 C49 C50 -57(5) . . . . ?
C42 C48 C49 C51 63(5) . . . . ?
C43 C42 C47 C46 61(5) . . . . ?
C43 C42 C48 C49 -62(4) . . . . ?
C43 C44 C45 C46 -67(5) . . . . ?
C43 C44 C51 C49 66(5) . . . . ?
C44 C45 C46 C47 67(5) . . . . ?
C44 C45 C46 C50 -47(6) . . . . ?
C45 C44 C51 C49 -44(7) . . . . ?
C45 C46 C47 C42 -60(5) . . . . ?
C45 C46 C50 C49 56(6) . . . . ?
C47 C42 C43 C44 -64(4) . . . . ?
C47 C42 C48 C49 60(4) . . . . ?
C47 C46 C50 C49 -58(5) . . . . ?
C48 C42 C43 C44 60(4) . . . . ?
C48 C42 C47 C46 -62(5) . . . . ?
C48 C49 C50 C46 59(5) . . . . ?
C48 C49 C51 C44 -70(6) . . . . ?
C50 C46 C47 C42 56(5) . . . . ?
C50 C49 C51 C44 49(6) . . . . ?
C51 C44 C45 C46 44(6) . . . . ?
C51 C49 C50 C46 -57(6) . . . . ?
C52 N8 C53 C54 -32(18) . . . . ?
C52 N8 C53 C58 86(17) . . . . ?
C52 N8 C53 C61 -154(16) . . . . ?
C52 N8 C53 C61B 146(16) . . . . ?
C52 N8 C53 C58B 33(18) . . . . ?
C52 N8 C53 C54B -87(18) . . . . ?
C53 C54 C55A C59 62(8) . . . . ?
C53 C54 C55A C57A -69(8) . . . . ?
C53 C58 C62 C57A 45(11) . . . . ?
C53 C58 C62 C62B -73(9) . . . . ?
C53 C61 C60 C59 -51(6) . . . . ?
C53 C61 C60 C62B 55(6) . . . . ?
C53 C61B C62A C57 71(10) . . . . ?
C53 C61B C62A C60A -56(13) . . . . ?
C53 C54B C59A C55 -86(11) . . . . ?
C53 C54B C59A C60A 31(16) . . . . ?
C54 C53 C58 C62 -55(8) . . . . ?
C54 C53 C61 C60 58(7) . . . . ?
C55 C56 C57 C62A -47(10) . . . . ?
C55 C56 C58B C53 47(9) . . . . ?
C55 C59A C60A C62A 74(16) . . . . ?
C56 C55 C59A C54B 69(10) . . . . ?
C56 C55 C59A C60A -57(12) . . . . ?
C56 C57 C62A C61B -66(12) . . . . ?
C56 C57 C62A C60A 61(14) . . . . ?
C58 C53 C54 C55A 64(7) . . . . ?
C58 C53 C61 C60 -62(7) . . . . ?
C58 C62 C57A C55A -44(11) . . . . ?
C58 C62 C62B C60 70(8) . . . . ?
C57 C56 C58B C53 -50(9) . . . . ?
C59 C60 C62B C62 38(8) . . . . ?
C61 C53 C54 C55A -57(7) . . . . ?
C61 C53 C58 C62 70(8) . . . . ?
C61 C60 C62B C62 -62(7) . . . . ?
C60 C59 C55A C54 -73(9) . . . . ?
C60 C59 C55A C57A 58(10) . . . . ?
C65 C66 C67 C68 -60(5) . . . . ?
C65 C66 C67 C71 55(5) . . . . ?
C66 C65 C70 C69 -61(5) . . . . ?
C66 C65 C73 C72 56(5) . . . . ?
C66 C67 C68 C69 69(5) . . . . ?
C66 C67 C71 C72 -63(6) . . . . ?
C67 C68 C69 C70 -66(6) . . . . ?
C67 C68 C69 C74 43(7) . . . . ?
C67 C71 C72 C73 60(6) . . . . ?
C67 C71 C72 C74 -50(7) . . . . ?
C68 C67 C71 C72 47(7) . . . . ?
C68 C69 C70 C65 61(6) . . . . ?
C68 C69 C74 C72 -44(7) . . . . ?
C70 C65 C66 C67 58(5) . . . . ?
C70 C65 C73 C72 -60(4) . . . . ?
C70 C69 C74 C72 64(6) . . . . ?
C71 C67 C68 C69 -42(6) . . . . ?
C71 C72 C73 C65 -52(5) . . . . ?
C71 C72 C74 C69 45(6) . . . . ?
C73 C65 C66 C67 -58(5) . . . . ?
C73 C65 C70 C69 57(5) . . . . ?
C73 C72 C74 C69 -68(5) . . . . ?
C74 C69 C70 C65 -56(6) . . . . ?
C74 C72 C73 C65 66(4) . . . . ?
C76 C77 C78 C79 61(5) . . . . ?
C76 C77 C78 C85 -59(4) . . . . ?
C77 C76 C81 C80 65(4) . . . . ?
C77 C76 C84 C83 -58(4) . . . . ?
C77 C78 C79 C80 -61(5) . . . . ?
C77 C78 C85 C83 64(4) . . . . ?
C78 C79 C80 C81 63(5) . . . . ?
C78 C79 C80 C82 -60(5) . . . . ?
C79 C78 C85 C83 -57(5) . . . . ?
C79 C80 C81 C76 -63(4) . . . . ?
C79 C80 C82 C83 55(4) . . . . ?
C80 C82 C83 C84 69(4) . . . . ?
C80 C82 C83 C85 -53(4) . . . . ?
C81 C76 C77 C78 -63(4) . . . . ?
C81 C76 C84 C83 62(4) . . . . ?
C81 C80 C82 C83 -68(4) . . . . ?
C82 C80 C81 C76 63(4) . . . . ?
C82 C83 C84 C76 -67(4) . . . . ?
C82 C83 C85 C78 57(4) . . . . ?
C84 C76 C77 C78 58(4) . . . . ?
C84 C76 C81 C80 -60(4) . . . . ?
C84 C83 C85 C78 -65(4) . . . . ?
C85 C78 C79 C80 58(5) . . . . ?
C85 C83 C84 C76 58(4) . . . . ?
O2 S1 C100 F1 -61(4) . . . . ?
O2 S1 C100 F2 -177(3) . . . . ?
O2 S1 C100 F3 66(4) . . . . ?
O3 S1 C100 F1 -178(3) . . . . ?
O3 S1 C100 F2 66(4) . . . . ?
O3 S1 C100 F3 -51(4) . . . . ?
O4 S2 C200 F4 65(8) . . . . ?
O4 S2 C200 F5 -176(5) . . . . ?
O4 S2 C200 F6 -73(6) . . . . ?
O5 S2 C200 F4 -174(7) . . . . ?
O5 S2 C200 F5 -54(6) . . . . ?
O5 S2 C200 F6 49(7) . . . . ?
O6 S2 C200 F4 -50(8) . . . . ?
O6 S2 C200 F5 69(6) . . . . ?
O6 S2 C200 F6 172(5) . . . . ?
C61B C53 C58B C56 63(9) . . . . ?
C61B C53 C54B C59A -43(11) . . . . ?
C58B C53 C61B C62A -66(8) . . . . ?
C58B C53 C54B C59A 78(9) . . . . ?
C58B C56 C57 C62A 52(11) . . . . ?
C54B C53 C61B C62A 55(9) . . . . ?
C54B C53 C58B C56 -65(9) . . . . ?
C54B C59A C60A C62A -39(21) . . . . ?
Cl7 Cl4 C63 Cl8 -129(4) . . . . ?
Cl4 Cl7 C63 Cl8 100(4) . . . . ?
O1 S1 C100 F1 58(4) . . . . ?
O1 S1 C100 F2 -58(4) . . . . ?
O1 S1 C100 F3 -175(3) . . . . ?
C62 C57A C55A C54 59(9) . . . . ?
C62 C57A C55A C59 -72(9) . . . . ?
C8 S6 O11 Ag1 -75(4) . . . . ?
F7 C8 S6 O8 -62(2) . . . . ?
F7 C8 S6 O10 55(2) . . . . ?
F7 C8 S6 O11 175(2) . . . . ?
F10 C8 S6 O8 178(3) . . . . ?
F10 C8 S6 O10 -65(2) . . . . ?
F10 C8 S6 O11 55(2) . . . . ?
F11 C8 S6 O8 57(2) . . . . ?
F11 C8 S6 O10 174(2) . . . . ?
F11 C8 S6 O11 -66(2) . . . . ?
O8 S6 O11 Ag1 172(3) . . . . ?
O10 S6 O11 Ag1 35(5) . . . . ?
C57A C62 C62B C60 -53(8) . . . . ?
C55A C59 C60 C61 60(8) . . . . ?
C55A C59 C60 C62B -39(9) . . . . ?
C59A C60A C62A C57 -73(17) . . . . ?
C59A C60A C62A C61B 52(18) . . . . ?
C62B C62 C57A C55A 70(9) . . . . ?
